data_1510975
loop_
_publ_author_name
'Kuz'ma, Yu.B.'

_publ_section_title
;
 Crystal structure of Ce2 Co5 B2 compound
;
_journal_name_full
;
Dopovidi Akademii Nauk Ukrains'koi RSR, Seriya A: Fiziko-Matematichni Ta
 Tekhnichni Nauki
;
_journal_page_first 146
_journal_page_last 151
_journal_volume 41
_journal_year 1979
_chemical_formula_sum 'B2 Ce2 Co5'
_chemical_name_systematic 'Ce2 Co5 B2'
_space_group_IT_number 194
_symmetry_space_group_name_Hall '-P 6c 2c'
_symmetry_space_group_name_H-M 'P 63/m m c'
_cell_angle_alpha 90
_cell_angle_beta 90
_cell_angle_gamma 120
_cell_formula_units_Z 4
_cell_length_a 5.06
_cell_length_b 5.06
_cell_length_c 20.43
_cell_volume 453.002
_citation_journal_id_ASTM DNUNDU
_cod_data_source_file boron_59.cif
_cod_data_source_block B2Ce2Co5
_cod_original_cell_volume 453.0019
_cod_database_code 1510975

loop_
_symmetry_equiv_pos_as_xyz
x,y,z
x-y,x,z+1/2
-y,x-y,z
-x,-y,z+1/2
-x+y,-x,z
y,-x+y,z+1/2
-y,-x,-z+1/2
x-y,-y,-z
x,x-y,-z+1/2
y,x,-z
-x+y,y,-z+1/2
-x,-x+y,-z
-x,-y,-z
-x+y,-x,-z-1/2
y,-x+y,-z
x,y,-z-1/2
x-y,x,-z
-y,x-y,-z-1/2
y,x,z-1/2
-x+y,y,z
-x,-x+y,z-1/2
-y,-x,z
x-y,-y,z-1/2
x,x-y,z

loop_
_atom_site_label
_atom_site_type_symbol
_atom_site_fract_x
_atom_site_fract_y
_atom_site_fract_z
_atom_site_occupancy
_atom_site_U_iso_or_equiv
Co3 Co 0.824 0.648 0.103 1 0.0
B2 B 0.3333 0.6667 0.823 1 0.0
Ce2 Ce 0.3333 0.6667 0.17 1 0.0
Ce1 Ce 0.3333 0.6667 0.022 1 0.0
Co2 Co 0.811 0.622 0.25 1 0.0
B1 B 0 0 0.177 1 0.0
Co1 Co 0 0 0 1 0.0
